data_7718346
loop_
_publ_author_name
'Ilyas, Mubashar'
'Khan, Maroof Ahmad'
'Xiong, Lin'
'Zhang, Li'
'Lauqman, Muhammad'
'Abbas, Muhammad'
'Zohaib, Hafiz Muhammad'
'Manurkar, Nagesh'
'Li, Hui'

_publ_section_title
;
 Enhancements of the first and second hyperpolarizability of a GMP
 coordination polymer: crystal structure and computational studies.
;
_journal_issue 14
_journal_name_full 'Dalton transactions (Cambridge, England : 2003)'
_journal_page_first 5921
_journal_page_last 5934
_journal_paper_doi 10.1039/d5dt00248f
_journal_volume 54
_journal_year 2025
_chemical_absolute_configuration ad
_chemical_formula_moiety 'C22 H27 Co N7 O11 P, 7(H2 O)'
_chemical_formula_sum 'C22 H42 Co N7 O18 P'
_chemical_formula_weight 782.52
_space_group_crystal_system triclinic
_space_group_IT_number 1
_space_group_name_Hall 'P 1'
_space_group_name_H-M_alt 'P 1'
_atom_sites_solution_hydrogens mixed
_atom_sites_solution_primary dual
_audit_creation_date 2023-11-21
_audit_creation_method
;
Olex2 1.5
(compiled 2023.03.06 svn.rbb2c1857 for OlexSys, GUI svn.r6748)
;
_audit_update_record
;
2024-05-20 deposited with the CCDC.	2025-03-05 downloaded from the CCDC.
;
_cell_angle_alpha 69.395(19)
_cell_angle_beta 85.236(16)
_cell_angle_gamma 89.796(17)
_cell_formula_units_Z 1
_cell_length_a 6.958(3)
_cell_length_b 10.085(4)
_cell_length_c 13.585(5)
_cell_measurement_reflns_used 9255
_cell_measurement_temperature 284.07
_cell_measurement_theta_max 26.58
_cell_measurement_theta_min 2.20
_cell_volume 888.9(6)
_computing_cell_refinement 'SAINT V8.38A (Bruker, 2018)'
_computing_data_reduction 'SAINT V8.38A (Bruker, 2018)'
_computing_molecular_graphics 'Olex2 1.5 (Dolomanov et al., 2009)'
_computing_publication_material 'Olex2 1.5 (Dolomanov et al., 2009)'
_computing_structure_refinement 'SHELXL 2018/3 (Sheldrick, 2015)'
_computing_structure_solution 'SHELXT 2018/2 (Sheldrick, 2018)'
_diffrn_ambient_temperature 284.07
_diffrn_measured_fraction_theta_full 1.000
_diffrn_measured_fraction_theta_max 0.989
_diffrn_measurement_device_type 'Bruker APEX-II CCD'
_diffrn_measurement_method '\f and \w scans'
_diffrn_radiation_type MoK\a
_diffrn_radiation_wavelength 0.71073
_diffrn_reflns_av_R_equivalents 0.0836
_diffrn_reflns_av_unetI/netI 0.1001
_diffrn_reflns_Laue_measured_fraction_full 1.000
_diffrn_reflns_Laue_measured_fraction_max 0.989
_diffrn_reflns_limit_h_max 9
_diffrn_reflns_limit_h_min -9
_diffrn_reflns_limit_k_max 13
_diffrn_reflns_limit_k_min -13
_diffrn_reflns_limit_l_max 18
_diffrn_reflns_limit_l_min -18
_diffrn_reflns_number 25870
_diffrn_reflns_point_group_measured_fraction_full 0.992
_diffrn_reflns_point_group_measured_fraction_max 0.977
_diffrn_reflns_theta_full 25.242
_diffrn_reflns_theta_max 28.430
_diffrn_reflns_theta_min 2.158
_diffrn_source_current 1.0
_diffrn_source_power 0.05
_diffrn_source_voltage 50.0
_diffrn_standards_number 0
_exptl_absorpt_coefficient_mu 0.610
_exptl_absorpt_correction_T_max 0.7457
_exptl_absorpt_correction_T_min 0.5588
_exptl_absorpt_correction_type none
_exptl_absorpt_process_details
;
SADABS-2016/2 (Bruker,2016/2) was used for absorption correction.
wR2(int) was 0.1458 before and 0.1082 after correction.
The Ratio of minimum to maximum transmission is 0.7494.
The \l/2 correction factor is Not present.
;
_exptl_crystal_colour 'clear brownish brown'
_exptl_crystal_colour_lustre clear
_exptl_crystal_colour_modifier brownish
_exptl_crystal_colour_primary brown
_exptl_crystal_density_diffrn 1.462
_exptl_crystal_description block
_exptl_crystal_F_000 409
_exptl_crystal_size_max 0.35
_exptl_crystal_size_mid 0.32
_exptl_crystal_size_min 0.21
_refine_diff_density_max 0.882
_refine_diff_density_min -0.970
_refine_diff_density_rms 0.083
_refine_ls_abs_structure_details
;
 Refined as an inversion twin.
;
_refine_ls_abs_structure_Flack 0.028(18)
_refine_ls_extinction_method none
_refine_ls_goodness_of_fit_ref 0.996
_refine_ls_hydrogen_treatment constr
_refine_ls_matrix_type full
_refine_ls_number_parameters 466
_refine_ls_number_reflns 8760
_refine_ls_number_restraints 21
_refine_ls_restrained_S_all 1.174
_refine_ls_R_factor_all 0.0745
_refine_ls_R_factor_gt 0.0544
_refine_ls_shift/su_max 0.000
_refine_ls_shift/su_mean 0.000
_refine_ls_structure_factor_coef Fsqd
_refine_ls_weighting_details 'w=1/[\s^2^(Fo^2^)+(0.0733P)^2^] where P=(Fo^2^+2Fc^2^)/3'
_refine_ls_weighting_scheme calc
_refine_ls_wR_factor_gt 0.1309
_refine_ls_wR_factor_ref 0.1422
_reflns_Friedel_coverage 0.975
_reflns_Friedel_fraction_full 0.985
_reflns_Friedel_fraction_max 0.964
_reflns_number_gt 7019
_reflns_number_total 8760
_reflns_threshold_expression 'I > 2\s(I)'
_cod_data_source_file d5dt00248f2.cif
_cod_data_source_block a_b
_cod_depositor_comments 'Adding full bibliography for 7718346.cif.'
_cod_original_cell_volume 888.8(6)
_cod_database_code 7718346
_shelx_shelxl_version_number 2018/3
_shelx_space_group_comment
;
The symmetry employed for this shelxl refinement is uniquely defined
by the following loop, which should always be used as a source of
symmetry information in preference to the above space-group names.
They are only intended as comments.
;
_shelx_estimated_absorpt_t_max 0.883
_shelx_estimated_absorpt_t_min 0.815
_olex2_refinement_description
;
1. Twinned data refinement
 Scales: 0.972(18)
 0.028(18)
2. Fixed Uiso
 At 1.2 times of:
  All C(H) groups, All C(H,H) groups, All N(H,H) groups
 At 1.5 times of:
  All O(H) groups, All O(H,H) groups
3. Restrained distances
 H01A-O010
 2 with sigma of 0.02
 H01A-H10A_$3
 1.9 with sigma of 0.02
 H16B-H17A_$6
 1.9 with sigma of 0.02
4. Uiso/Uaniso restraints and constraints
Uanis(O14) \\sim Ueq, Uanis(O010) \\sim Ueq: with sigma of 0.005 and sigma for
terminal atoms of 0.01
Uanis(O16) \\sim Ueq: with sigma of 0.005 and sigma for terminal atoms of 0.01
5. Others
 Fixed X: Co1(0.919509)
 Fixed Y: Co1(0.19355)
 Fixed Z: Co1(0.68991)
6.a Free rotating group:
 O14(H14A,H14B), O16(H16A,H16B), O010(H01A,H01B), O15(H15A,H15B), O12(H12A,
 H12B), O17(H17A,H17B), O13(H13C,H13D)
6.b Rotating group:
 O1(H1A,H1B), O2(H2A,H2B), O3(H3A,H3B)
6.c Ternary CH refined with riding coordinates:
 C14(H14), C15(H15), C16(H16), C17(H17)
6.d Secondary CH2 refined with riding coordinates:
 C13(H13A,H13B)
6.e Aromatic/amide H refined with riding coordinates:
 C1(H1), C2(H2), C4(H4), C5(H5), C6(H6), C7(H7), C9(H9A), C10(H10), C11(H11),
 C12(H12), C18(H18)
6.f X=CH2 refined with riding coordinates:
 N6(H6A,H6B)
6.g Idealised tetrahedral OH refined as rotating group:
 O9(H9), O10(H10A)
;
_smtbx_masks_special_details
;
A solvent mask was calculated and 21 electrons were 
found in a volume of 57\%A^3^ in 1 void per unit cell. 
This is consistent with the presence of 
2.1[H2O] per Asymmetric Unit 
which account for 21 electrons 
per unit cell.
;
_smtbx_masks_void_probe_radius 1.2
_smtbx_masks_void_truncation_radius 1.2
_olex2_submission_special_instructions 'No special instructions were received'

loop_
_space_group_symop_operation_xyz
'x, y, z'

loop_
_atom_site_label
_atom_site_type_symbol
_atom_site_fract_x
_atom_site_fract_y
_atom_site_fract_z
_atom_site_U_iso_or_equiv
_atom_site_adp_type
_atom_site_occupancy
_atom_site_site_symmetry_order
_atom_site_calc_flag
_atom_site_refinement_flags_posn
_atom_site_refinement_flags_adp
_atom_site_refinement_flags_occupancy
_atom_site_disorder_assembly
_atom_site_disorder_group
O1 O 1.1547(6) 0.3185(4) 0.7018(3) 0.0318(9) Uani 1 1 d . . . . .
H1A H 1.117727 0.383673 0.731542 0.048 Uiso 1 1 d R U . . .
H1B H 1.239716 0.267342 0.747484 0.048 Uiso 1 1 d R U . . .
P1 P 0.7492(2) 0.44664(14) 0.77840(12) 0.0266(3) Uani 1 1 d . . . . .
Co1 Co 0.919509 0.193550 0.689910 0.02121(17) Uani 1 1 d . . . . .
C1 C 0.9325(9) 0.2820(6) 0.4446(5) 0.0330(13) Uani 1 1 d . . . . .
H1 H 0.943921 0.185176 0.459412 0.040 Uiso 1 1 calc R U . . .
N1 N 0.9140(7) 0.3309(5) 0.5262(4) 0.0252(10) Uani 1 1 d . . . . .
O2 O 0.7032(6) 0.0659(4) 0.6643(3) 0.0326(9) Uani 1 1 d . . . . .
H2A H 0.608982 0.053236 0.711199 0.049 Uiso 1 1 d R U . . .
H2B H 0.745222 -0.016933 0.674518 0.049 Uiso 1 1 d R U . . .
C2 C 0.9349(10) 0.3713(6) 0.3404(5) 0.0359(14) Uani 1 1 d . . . . .
H2 H 0.945891 0.332925 0.287161 0.043 Uiso 1 1 calc R U . . .
N2 N 0.9176(7) 1.0408(5) -0.1491(4) 0.0273(10) Uani 1 1 d . . . . .
N3 N 0.4292(8) 0.4386(5) 0.4199(4) 0.0381(11) Uani 1 1 d . . . . .
C3 C 0.9212(8) 0.5167(6) 0.3136(5) 0.0282(12) Uani 1 1 d . . . . .
O3 O 1.1312(6) 0.0662(4) 0.6460(3) 0.0316(9) Uani 1 1 d . . . . .
H3A H 1.077872 -0.005463 0.631579 0.047 Uiso 1 1 d R U . . .
H3B H 1.201180 0.019145 0.699900 0.047 Uiso 1 1 d R U . . .
N4 N 0.4022(7) 0.6613(5) 0.4167(4) 0.0323(10) Uani 1 1 d . . . . .
C4 C 0.9008(9) 0.5662(6) 0.3983(5) 0.0313(13) Uani 1 1 d . . . . .
H4 H 0.889959 0.662601 0.385840 0.038 Uiso 1 1 calc R U . . .
O4 O 0.7360(6) 0.3168(4) 0.7466(3) 0.0270(8) Uani 1 1 d . . . . .
C5 C 0.8971(9) 0.4701(6) 0.5008(5) 0.0322(13) Uani 1 1 d . . . . .
H5 H 0.881610 0.505414 0.555576 0.039 Uiso 1 1 calc R U . . .
O5 O 0.9554(6) 0.4980(5) 0.7715(4) 0.0450(11) Uani 1 1 d . . . . .
N5 N 0.4129(8) 0.7907(6) 0.2286(5) 0.0391(12) Uani 1 1 d . . . . .
C6 C 0.9216(9) 0.6109(7) 0.2040(5) 0.0345(13) Uani 1 1 d . . . . .
H6 H 0.922334 0.568237 0.153365 0.041 Uiso 1 1 calc R U . . .
N6 N 0.4190(10) 0.8695(9) 0.0475(6) 0.0596(19) Uani 1 1 d . . . . .
H6A H 0.412279 0.954903 0.046924 0.072 Uiso 1 1 calc R U . . .
H6B H 0.424170 0.853708 -0.010921 0.072 Uiso 1 1 calc R U . . .
O6 O 0.6387(8) 0.4286(5) 0.8833(4) 0.0511(12) Uani 1 1 d . . . . .
O7 O 0.6414(6) 0.5628(4) 0.6877(4) 0.0375(10) Uani 1 1 d . . . . .
N7 N 0.4321(8) 0.6295(7) 0.1351(5) 0.0442(14) Uani 1 1 d . . . . .
C7 C 0.9210(9) 0.7504(7) 0.1694(5) 0.0363(13) Uani 1 1 d . . . . .
H7 H 0.920416 0.792556 0.220297 0.044 Uiso 1 1 calc R U . . .
O8 O 0.5392(6) 0.7953(5) 0.5061(3) 0.0421(10) Uani 1 1 d . . . . .
C8 C 0.9212(9) 0.8472(6) 0.0589(5) 0.0306(13) Uani 1 1 d . . . . .
O9 O 0.1802(6) 0.7304(5) 0.7238(4) 0.0439(11) Uani 1 1 d . . . . .
H9 H 0.118422 0.658198 0.760155 0.066 Uiso 1 1 calc R U . . .
C9 C 0.9141(9) 0.8019(6) -0.0267(5) 0.0329(13) Uani 1 1 d . . . . .
H9A H 0.910340 0.705658 -0.016144 0.040 Uiso 1 1 calc R U . . .
C10 C 0.9127(8) 0.9000(6) -0.1262(5) 0.0285(12) Uani 1 1 d . . . . .
H10 H 0.908079 0.866954 -0.181896 0.034 Uiso 1 1 calc R U . . .
O10 O 0.1162(8) 0.8960(6) 0.5233(5) 0.0638(17) Uani 1 1 d . . . . .
H10A H 0.051761 0.921047 0.472293 0.096 Uiso 1 1 calc R U . . .
O11 O 0.4491(11) 0.3886(6) 0.2069(5) 0.0703(17) Uani 1 1 d . . . . .
C11 C 0.9239(10) 1.0840(6) -0.0675(5) 0.0348(14) Uani 1 1 d . . . . .
H11 H 0.928325 1.180950 -0.080611 0.042 Uiso 1 1 calc R U . . .
C12 C 0.9241(10) 0.9921(7) 0.0358(5) 0.0392(15) Uani 1 1 d . . . . .
H12 H 0.926194 1.028002 0.090068 0.047 Uiso 1 1 calc R U . . .
C13 C 0.6377(8) 0.7082(6) 0.6827(5) 0.0309(12) Uani 1 1 d . . . . .
H13A H 0.761818 0.755005 0.653158 0.037 Uiso 1 1 calc R U . . .
H13B H 0.611511 0.711551 0.753011 0.037 Uiso 1 1 calc R U . . .
C14 C 0.4833(8) 0.7815(5) 0.6147(4) 0.0285(11) Uani 1 1 d . . . . .
H14 H 0.468237 0.876329 0.618391 0.034 Uiso 1 1 calc R U . . .
C15 C 0.2866(8) 0.7059(6) 0.6391(5) 0.0310(12) Uani 1 1 d . . . . .
H15 H 0.304643 0.603883 0.657715 0.037 Uiso 1 1 calc R U . . .
C16 C 0.1967(9) 0.7629(7) 0.5342(6) 0.0409(15) Uani 1 1 d . . . . .
H16 H 0.101041 0.695960 0.527814 0.049 Uiso 1 1 calc R U . . .
C17 C 0.3758(9) 0.7814(6) 0.4547(5) 0.0364(13) Uani 1 1 d . . . . .
H17 H 0.364062 0.868567 0.393947 0.044 Uiso 1 1 calc R U . . .
C18 C 0.4130(9) 0.5194(6) 0.4766(5) 0.0369(13) Uani 1 1 d . . . . .
H18 H 0.409205 0.484984 0.549926 0.044 Uiso 1 1 calc R U . . .
C19 C 0.4273(9) 0.5310(7) 0.3171(5) 0.0356(14) Uani 1 1 d . . . . .
C20 C 0.4126(8) 0.6695(6) 0.3148(5) 0.0318(12) Uani 1 1 d . . . . .
C21 C 0.4213(9) 0.7621(7) 0.1383(5) 0.0407(15) Uani 1 1 d . . . . .
C22 C 0.4404(9) 0.5055(7) 0.2211(5) 0.0424(15) Uani 1 1 d . . . . .
O14 O 0.3774(13) 0.5880(9) -0.0557(6) 0.089(2) Uani 1 1 d G U . . .
H14A H 0.298778 0.519626 -0.047352 0.133 Uiso 1 1 d G U . . .
H14B H 0.483675 0.562724 -0.078313 0.133 Uiso 1 1 d G U . . .
O16 O 0.4226(18) 1.1836(12) 0.0265(9) 0.129(3) Uani 1 1 d G U . . .
H16A H 0.491679 1.242393 0.041081 0.194 Uiso 1 1 d G U . . .
H16B H 0.310619 1.218115 0.022640 0.194 Uiso 1 1 d DG U . . .
O010 O 0.9430(12) 0.9786(11) 0.3410(7) 0.104(3) Uani 1 1 d DG U . . .
H01A H 0.861848 0.915771 0.380669 0.156 Uiso 1 1 d DG U . . .
H01B H 0.878845 1.053630 0.319808 0.156 Uiso 1 1 d G U . . .
O15 O 0.4112(9) -0.0931(6) 0.8167(5) 0.0569(13) Uani 1 1 d G . . . .
H15A H 0.371677 -0.021022 0.830354 0.085 Uiso 1 1 d G U . . .
H15B H 0.363564 -0.163462 0.868761 0.085 Uiso 1 1 d G U . . .
O12 O 0.4593(7) 0.1537(5) 0.5081(4) 0.0433(10) Uani 1 1 d G . . . .
H12A H 0.439296 0.234901 0.463437 0.065 Uiso 1 1 d G U . . .
H12B H 0.532124 0.114221 0.473855 0.065 Uiso 1 1 d G U . . .
O17 O 1.1372(14) 0.2339(14) 0.1525(11) 0.147(4) Uani 1 1 d G . . . .
H17A H 1.118249 0.295151 0.092788 0.220 Uiso 1 1 d G U . . .
H17B H 1.024701 0.203253 0.180729 0.220 Uiso 1 1 d G U . . .
O13 O 0.4062(7) 0.1668(6) 0.8325(5) 0.0609(14) Uani 1 1 d G . . . .
H13C H 0.513256 0.212717 0.817390 0.091 Uiso 1 1 d G U . . .
H13D H 0.362868 0.172294 0.891141 0.091 Uiso 1 1 d G U . . .

loop_
_atom_site_aniso_label
_atom_site_aniso_U_11
_atom_site_aniso_U_22
_atom_site_aniso_U_33
_atom_site_aniso_U_23
_atom_site_aniso_U_13
_atom_site_aniso_U_12
O1 0.032(2) 0.028(2) 0.034(2) -0.0105(18) -0.0019(17) -0.0014(16)
P1 0.0357(7) 0.0198(6) 0.0251(7) -0.0090(5) -0.0034(6) 0.0065(5)
Co1 0.0297(3) 0.0136(3) 0.0182(3) -0.0031(2) -0.0012(2) 0.0014(2)
C1 0.057(4) 0.016(3) 0.022(3) -0.004(2) -0.003(3) 0.000(2)
N1 0.037(2) 0.016(2) 0.018(2) -0.0015(18) -0.0010(19) -0.0028(18)
O2 0.041(2) 0.022(2) 0.031(2) -0.0051(17) -0.0017(18) -0.0084(17)
C2 0.063(4) 0.020(3) 0.023(3) -0.006(2) -0.005(3) 0.003(3)
N2 0.036(2) 0.021(2) 0.022(3) -0.004(2) -0.003(2) 0.0017(19)
N3 0.053(3) 0.031(3) 0.027(3) -0.008(2) 0.003(2) 0.005(2)
C3 0.033(3) 0.028(3) 0.016(3) 0.001(2) -0.002(2) 0.000(2)
O3 0.037(2) 0.023(2) 0.037(2) -0.0133(18) -0.0021(17) 0.0071(16)
N4 0.043(2) 0.022(2) 0.030(3) -0.0064(19) -0.005(2) -0.0002(19)
C4 0.047(3) 0.019(3) 0.026(3) -0.004(2) -0.007(2) 0.001(2)
O4 0.0333(19) 0.0185(18) 0.030(2) -0.0108(16) -0.0003(16) 0.0022(14)
C5 0.051(3) 0.022(3) 0.023(3) -0.008(2) -0.005(3) 0.003(2)
O5 0.040(2) 0.033(2) 0.072(3) -0.030(2) -0.012(2) 0.0068(18)
N5 0.047(3) 0.031(3) 0.035(3) -0.006(2) -0.007(2) 0.005(2)
C6 0.051(4) 0.027(3) 0.020(3) -0.001(2) -0.003(2) -0.003(3)
N6 0.073(5) 0.061(4) 0.035(4) -0.006(3) -0.001(3) 0.023(3)
O6 0.072(3) 0.043(3) 0.038(3) -0.018(2) 0.011(2) 0.008(2)
O7 0.055(2) 0.0208(19) 0.045(3) -0.0173(18) -0.021(2) 0.0172(17)
N7 0.050(3) 0.048(4) 0.033(3) -0.014(3) -0.001(2) 0.018(3)
C7 0.047(3) 0.036(3) 0.022(3) -0.005(2) -0.005(3) -0.003(3)
O8 0.048(2) 0.048(3) 0.029(2) -0.012(2) -0.0042(18) -0.0106(19)
C8 0.040(3) 0.024(3) 0.022(3) -0.002(2) -0.003(2) 0.000(2)
O9 0.038(2) 0.044(3) 0.065(3) -0.040(3) 0.007(2) -0.0032(18)
C9 0.049(3) 0.018(3) 0.028(3) -0.003(2) -0.001(3) 0.000(2)
C10 0.044(3) 0.021(3) 0.018(3) -0.004(2) -0.003(2) 0.005(2)
O10 0.079(4) 0.056(3) 0.087(4) -0.054(3) -0.051(3) 0.045(3)
O11 0.119(5) 0.051(3) 0.053(3) -0.031(3) -0.016(3) 0.029(3)
C11 0.061(4) 0.019(3) 0.025(3) -0.007(2) -0.009(3) 0.005(3)
C12 0.064(4) 0.031(3) 0.023(3) -0.009(3) -0.007(3) 0.004(3)
C13 0.041(3) 0.020(3) 0.035(3) -0.013(2) -0.009(3) 0.009(2)
C14 0.038(3) 0.014(2) 0.033(3) -0.008(2) -0.006(2) 0.002(2)
C15 0.036(3) 0.025(3) 0.040(3) -0.020(3) -0.008(2) 0.005(2)
C16 0.044(3) 0.034(3) 0.062(4) -0.034(3) -0.024(3) 0.014(3)
C17 0.052(3) 0.021(3) 0.040(4) -0.013(2) -0.019(3) 0.005(2)
C18 0.056(4) 0.025(3) 0.027(3) -0.005(2) -0.002(3) 0.005(2)
C19 0.041(3) 0.032(3) 0.033(4) -0.010(3) -0.004(3) 0.003(3)
C20 0.032(3) 0.030(3) 0.031(3) -0.007(2) -0.002(2) 0.001(2)
C21 0.034(3) 0.050(4) 0.029(3) -0.004(3) -0.001(2) 0.008(3)
C22 0.049(3) 0.045(4) 0.033(3) -0.015(3) 0.000(3) 0.012(3)
O14 0.117(5) 0.106(5) 0.046(3) -0.032(4) -0.003(4) 0.055(4)
O16 0.168(8) 0.122(7) 0.106(6) -0.054(6) 0.010(7) -0.028(6)
O010 0.116(6) 0.124(6) 0.100(6) -0.065(5) -0.051(5) 0.051(5)
O15 0.065(3) 0.056(3) 0.049(3) -0.019(3) 0.003(3) 0.001(3)
O12 0.054(3) 0.026(2) 0.041(3) -0.0005(19) -0.008(2) -0.0029(19)
O17 0.109(7) 0.180(11) 0.207(12) -0.137(11) -0.020(7) 0.013(7)
O13 0.048(3) 0.050(3) 0.077(4) -0.014(3) -0.004(3) -0.001(2)

loop_
_atom_type_symbol
_atom_type_description
_atom_type_scat_dispersion_real
_atom_type_scat_dispersion_imag
_atom_type_scat_source
C C 0.0033 0.0016 'International Tables Vol C Tables 4.2.6.8 and 6.1.1.4'
H H 0.0000 0.0000 'International Tables Vol C Tables 4.2.6.8 and 6.1.1.4'
Co Co 0.3494 0.9721 'International Tables Vol C Tables 4.2.6.8 and 6.1.1.4'
N N 0.0061 0.0033 'International Tables Vol C Tables 4.2.6.8 and 6.1.1.4'
O O 0.0106 0.0060 'International Tables Vol C Tables 4.2.6.8 and 6.1.1.4'
P P 0.1023 0.0942 'International Tables Vol C Tables 4.2.6.8 and 6.1.1.4'

loop_
_geom_angle_atom_site_label_1
_geom_angle_atom_site_label_2
_geom_angle_atom_site_label_3
_geom_angle
_geom_angle_site_symmetry_1
_geom_angle_site_symmetry_3
_geom_angle_publ_flag
H1A O1 H1B 101.2 . . ?
Co1 O1 H1A 112.6 . . ?
Co1 O1 H1B 113.0 . . ?
O4 P1 O7 101.9(2) . . ?
O5 P1 O4 112.0(2) . . ?
O5 P1 O6 112.9(3) . . ?
O5 P1 O7 108.1(3) . . ?
O6 P1 O4 113.4(3) . . ?
O6 P1 O7 107.7(3) . . ?
O1 Co1 N1 88.47(17) . . ?
O1 Co1 N2 95.45(18) . 1_546 ?
O1 Co1 O3 86.25(16) . . ?
N1 Co1 N2 175.3(2) . 1_546 ?
O2 Co1 O1 173.81(18) . . ?
O2 Co1 N1 88.03(17) . . ?
O2 Co1 N2 87.82(17) . 1_546 ?
O2 Co1 O3 88.69(16) . . ?
O3 Co1 N1 90.72(17) . . ?
O3 Co1 N2 86.92(18) . 1_546 ?
O4 Co1 O1 88.65(15) . . ?
O4 Co1 N1 94.00(17) . . ?
O4 Co1 O2 96.69(17) . . ?
O4 Co1 N2 88.74(18) . 1_546 ?
O4 Co1 O3 172.96(17) . . ?
N1 C1 H1 118.8 . . ?
N1 C1 C2 122.4(5) . . ?
C2 C1 H1 118.8 . . ?
C1 N1 Co1 122.9(4) . . ?
C5 N1 Co1 120.7(4) . . ?
C5 N1 C1 116.4(5) . . ?
Co1 O2 H2A 109.5 . . ?
Co1 O2 H2B 109.6 . . ?
H2A O2 H2B 104.4 . . ?
C1 C2 H2 119.4 . . ?
C1 C2 C3 121.3(6) . . ?
C3 C2 H2 119.4 . . ?
C10 N2 Co1 123.0(4) . 1_564 ?
C11 N2 Co1 120.9(4) . 1_564 ?
C11 N2 C10 116.1(5) . . ?
C18 N3 C19 104.6(5) . . ?
C2 C3 C4 116.0(5) . . ?
C2 C3 C6 121.5(6) . . ?
C4 C3 C6 122.5(5) . . ?
Co1 O3 H3A 112.4 . . ?
Co1 O3 H3B 112.0 . . ?
H3A O3 H3B 101.8 . . ?
C18 N4 C17 127.7(5) . . ?
C20 N4 C17 126.0(5) . . ?
C20 N4 C18 106.2(5) . . ?
C3 C4 H4 120.3 . . ?
C5 C4 C3 119.4(5) . . ?
C5 C4 H4 120.3 . . ?
P1 O4 Co1 138.2(2) . . ?
N1 C5 C4 124.5(6) . . ?
N1 C5 H5 117.7 . . ?
C4 C5 H5 117.7 . . ?
C21 N5 C20 111.4(5) . . ?
C3 C6 H6 116.8 . . ?
C7 C6 C3 126.5(6) . . ?
C7 C6 H6 116.8 . . ?
H6A N6 H6B 120.0 . . ?
C21 N6 H6A 120.0 . . ?
C21 N6 H6B 120.0 . . ?
C13 O7 P1 120.0(3) . . ?
C21 N7 C22 126.0(6) . . ?
C6 C7 H7 116.4 . . ?
C6 C7 C8 127.1(6) . . ?
C8 C7 H7 116.4 . . ?
C17 O8 C14 110.6(5) . . ?
C9 C8 C7 123.9(6) . . ?
C12 C8 C7 119.8(6) . . ?
C12 C8 C9 116.2(6) . . ?
C15 O9 H9 109.5 . . ?
C8 C9 H9A 120.2 . . ?
C10 C9 C8 119.5(5) . . ?
C10 C9 H9A 120.2 . . ?
N2 C10 C9 124.4(5) . . ?
N2 C10 H10 117.8 . . ?
C9 C10 H10 117.8 . . ?
C16 O10 H10A 109.5 . . ?
N2 C11 H11 118.4 . . ?
N2 C11 C12 123.3(6) . . ?
C12 C11 H11 118.4 . . ?
C8 C12 C11 120.4(6) . . ?
C8 C12 H12 119.8 . . ?
C11 C12 H12 119.8 . . ?
O7 C13 H13A 110.0 . . ?
O7 C13 H13B 110.0 . . ?
O7 C13 C14 108.4(4) . . ?
H13A C13 H13B 108.4 . . ?
C14 C13 H13A 110.0 . . ?
C14 C13 H13B 110.0 . . ?
O8 C14 C13 109.4(5) . . ?
O8 C14 H14 108.9 . . ?
O8 C14 C15 104.1(4) . . ?
C13 C14 H14 108.9 . . ?
C13 C14 C15 116.3(5) . . ?
C15 C14 H14 108.9 . . ?
O9 C15 C14 111.2(4) . . ?
O9 C15 H15 109.1 . . ?
O9 C15 C16 114.8(5) . . ?
C14 C15 H15 109.1 . . ?
C14 C15 C16 103.4(5) . . ?
C16 C15 H15 109.1 . . ?
O10 C16 C15 108.9(5) . . ?
O10 C16 H16 111.8 . . ?
O10 C16 C17 110.5(6) . . ?
C15 C16 H16 111.8 . . ?
C15 C16 C17 101.4(5) . . ?
C17 C16 H16 111.8 . . ?
N4 C17 C16 113.5(5) . . ?
N4 C17 H17 108.9 . . ?
O8 C17 N4 109.1(5) . . ?
O8 C17 C16 107.4(5) . . ?
O8 C17 H17 108.9 . . ?
C16 C17 H17 108.9 . . ?
N3 C18 N4 113.0(5) . . ?
N3 C18 H18 123.5 . . ?
N4 C18 H18 123.5 . . ?
N3 C19 C20 110.2(5) . . ?
N3 C19 C22 130.7(6) . . ?
C20 C19 C22 119.1(6) . . ?
N4 C20 N5 126.1(5) . . ?
N4 C20 C19 106.0(5) . . ?
N5 C20 C19 127.9(6) . . ?
N5 C21 N7 123.7(6) . . ?
N6 C21 N5 118.5(7) . . ?
N6 C21 N7 117.8(6) . . ?
N7 C22 C19 111.9(6) . . ?
O11 C22 N7 119.5(6) . . ?
O11 C22 C19 128.6(6) . . ?
H14A O14 H14B 104.4 . . ?
H16A O16 H16B 104.5 . . ?
H01A O010 H01B 104.6 . . ?
H15A O15 H15B 104.5 . . ?
H12A O12 H12B 104.6 . . ?
H17A O17 H17B 104.5 . . ?
H13C O13 H13D 104.6 . . ?

loop_
_geom_bond_atom_site_label_1
_geom_bond_atom_site_label_2
_geom_bond_distance
_geom_bond_site_symmetry_2
_geom_bond_publ_flag
O1 H1A 0.9112 . ?
O1 H1B 0.9138 . ?
O1 Co1 2.120(4) . ?
P1 O4 1.521(4) . ?
P1 O5 1.511(5) . ?
P1 O6 1.514(5) . ?
P1 O7 1.608(4) . ?
Co1 N1 2.171(5) . ?
Co1 O2 2.112(4) . ?
Co1 N2 2.186(5) 1_546 ?
Co1 O3 2.134(4) . ?
Co1 O4 2.066(4) . ?
C1 H1 0.9300 . ?
C1 N1 1.359(8) . ?
C1 C2 1.384(9) . ?
N1 C5 1.330(7) . ?
O2 H2A 0.8518 . ?
O2 H2B 0.8522 . ?
C2 H2 0.9300 . ?
C2 C3 1.386(8) . ?
N2 C10 1.343(8) . ?
N2 C11 1.330(8) . ?
N3 C18 1.303(8) . ?
N3 C19 1.380(9) . ?
C3 C4 1.404(8) . ?
C3 C6 1.458(9) . ?
O3 H3A 0.9011 . ?
O3 H3B 0.9003 . ?
N4 C17 1.480(7) . ?
N4 C18 1.381(7) . ?
N4 C20 1.354(8) . ?
C4 H4 0.9300 . ?
C4 C5 1.387(9) . ?
C5 H5 0.9300 . ?
N5 C20 1.362(8) . ?
N5 C21 1.352(9) . ?
C6 H6 0.9300 . ?
C6 C7 1.318(8) . ?
N6 H6A 0.8600 . ?
N6 H6B 0.8600 . ?
N6 C21 1.326(10) . ?
O7 C13 1.444(6) . ?
N7 C21 1.355(9) . ?
N7 C22 1.383(9) . ?
C7 H7 0.9300 . ?
C7 C8 1.475(9) . ?
O8 C14 1.452(7) . ?
O8 C17 1.415(7) . ?
C8 C9 1.395(9) . ?
C8 C12 1.383(9) . ?
O9 H9 0.8200 . ?
O9 C15 1.410(7) . ?
C9 H9A 0.9300 . ?
C9 C10 1.366(9) . ?
C10 H10 0.9300 . ?
O10 H10A 0.8200 . ?
O10 C16 1.416(7) . ?
O11 C22 1.261(8) . ?
C11 H11 0.9300 . ?
C11 C12 1.384(10) . ?
C12 H12 0.9300 . ?
C13 H13A 0.9700 . ?
C13 H13B 0.9700 . ?
C13 C14 1.495(7) . ?
C14 H14 0.9800 . ?
C14 C15 1.523(8) . ?
C15 H15 0.9800 . ?
C15 C16 1.524(9) . ?
C16 H16 0.9800 . ?
C16 C17 1.546(10) . ?
C17 H17 0.9800 . ?
C18 H18 0.9300 . ?
C19 C20 1.390(9) . ?
C19 C22 1.411(9) . ?
O14 H14A 0.8510 . ?
O14 H14B 0.8495 . ?
O16 H16A 0.8498 . ?
O16 H16B 0.8502 . ?
O010 H01A 0.8499 . ?
O010 H01B 0.8488 . ?
O15 H15A 0.8507 . ?
O15 H15B 0.8498 . ?
O12 H12A 0.8500 . ?
O12 H12B 0.8494 . ?
O17 H17A 0.8495 . ?
O17 H17B 0.8504 . ?
O13 H13C 0.8498 . ?
O13 H13D 0.8483 . ?

loop_
_geom_hbond_atom_site_label_D
_geom_hbond_atom_site_label_H
_geom_hbond_atom_site_label_A
_geom_hbond_distance_DH
_geom_hbond_distance_HA
_geom_hbond_distance_DA
_geom_hbond_angle_DHA
_geom_hbond_site_symmetry_A
_geom_hbond_publ_flag
O1 H1A O5 0.91 1.80 2.658(6) 156.7 . yes
O1 H1B O13 0.91 1.76 2.672(7) 178.2 1_655 yes
O2 H2A O15 0.85 2.08 2.824(7) 145.6 . yes
O3 H3A O10 0.90 2.05 2.789(6) 139.1 1_645 yes
O9 H9 O5 0.82 1.93 2.674(6) 150.1 1_455 yes
O10 H10A O010 0.82 1.89 2.705(9) 170.2 1_455 yes
O14 H14B O6 0.85 1.91 2.691(8) 151.7 1_554 yes
O16 H16B O17 0.85 2.11 2.678(16) 124.2 1_465 yes
O15 H15A O13 0.85 1.92 2.704(8) 152.5 . yes
O12 H12A N3 0.85 1.93 2.711(7) 152.2 . yes
O13 H13C O4 0.85 1.87 2.694(7) 164.1 . yes
O13 H13D O16 0.85 1.96 2.712(13) 147.1 1_546 yes

loop_
_geom_torsion_atom_site_label_1
_geom_torsion_atom_site_label_2
_geom_torsion_atom_site_label_3
_geom_torsion_atom_site_label_4
_geom_torsion
_geom_torsion_site_symmetry_1
_geom_torsion_site_symmetry_2
_geom_torsion_site_symmetry_3
_geom_torsion_site_symmetry_4
_geom_torsion_publ_flag
P1 O7 C13 C14 -163.2(4) . . . . ?
Co1 N1 C5 C4 177.0(5) . . . . ?
Co1 N2 C10 C9 179.0(5) 1_564 . . . ?
Co1 N2 C11 C12 -179.6(5) 1_564 . . . ?
C1 N1 C5 C4 -1.3(9) . . . . ?
C1 C2 C3 C4 -1.3(9) . . . . ?
C1 C2 C3 C6 -179.3(6) . . . . ?
N1 C1 C2 C3 0.9(11) . . . . ?
C2 C1 N1 Co1 -177.9(5) . . . . ?
C2 C1 N1 C5 0.4(9) . . . . ?
C2 C3 C4 C5 0.5(8) . . . . ?
C2 C3 C6 C7 -175.6(6) . . . . ?
N2 C11 C12 C8 1.2(11) . . . . ?
N3 C19 C20 N4 -1.0(7) . . . . ?
N3 C19 C20 N5 177.6(6) . . . . ?
N3 C19 C22 N7 179.9(6) . . . . ?
N3 C19 C22 O11 3.3(13) . . . . ?
C3 C4 C5 N1 0.9(10) . . . . ?
C3 C6 C7 C8 -179.9(7) . . . . ?
C4 C3 C6 C7 6.5(9) . . . . ?
O4 P1 O7 C13 -174.1(4) . . . . ?
O5 P1 O4 Co1 -3.4(5) . . . . ?
O5 P1 O7 C13 -56.0(5) . . . . ?
C6 C3 C4 C5 178.5(6) . . . . ?
C6 C7 C8 C9 2.7(10) . . . . ?
C6 C7 C8 C12 -178.8(6) . . . . ?
O6 P1 O4 Co1 -132.7(4) . . . . ?
O6 P1 O7 C13 66.3(5) . . . . ?
O7 P1 O4 Co1 111.9(4) . . . . ?
O7 C13 C14 O8 -68.5(6) . . . . ?
O7 C13 C14 C15 49.1(6) . . . . ?
C7 C8 C9 C10 179.3(6) . . . . ?
C7 C8 C12 C11 -179.9(6) . . . . ?
O8 C14 C15 O9 -157.8(5) . . . . ?
O8 C14 C15 C16 -34.1(5) . . . . ?
C8 C9 C10 N2 -0.1(10) . . . . ?
O9 C15 C16 O10 39.3(8) . . . . ?
O9 C15 C16 C17 155.8(5) . . . . ?
C9 C8 C12 C11 -1.3(10) . . . . ?
C10 N2 C11 C12 -0.5(10) . . . . ?
O10 C16 C17 N4 -147.3(5) . . . . ?
O10 C16 C17 O8 91.9(6) . . . . ?
C11 N2 C10 C9 -0.1(9) . . . . ?
C12 C8 C9 C10 0.7(9) . . . . ?
C13 C14 C15 O9 81.7(6) . . . . ?
C13 C14 C15 C16 -154.6(4) . . . . ?
C14 O8 C17 N4 -121.0(5) . . . . ?
C14 O8 C17 C16 2.4(6) . . . . ?
C14 C15 C16 O10 -82.1(6) . . . . ?
C14 C15 C16 C17 34.5(5) . . . . ?
C15 C16 C17 N4 97.3(5) . . . . ?
C15 C16 C17 O8 -23.4(5) . . . . ?
C17 N4 C18 N3 177.5(6) . . . . ?
C17 N4 C20 N5 4.4(9) . . . . ?
C17 N4 C20 C19 -176.9(5) . . . . ?
C17 O8 C14 C13 144.9(5) . . . . ?
C17 O8 C14 C15 19.9(6) . . . . ?
C18 N3 C19 C20 1.0(7) . . . . ?
C18 N3 C19 C22 179.9(7) . . . . ?
C18 N4 C17 O8 65.4(8) . . . . ?
C18 N4 C17 C16 -54.4(8) . . . . ?
C18 N4 C20 N5 -178.0(5) . . . . ?
C18 N4 C20 C19 0.7(6) . . . . ?
C19 N3 C18 N4 -0.6(7) . . . . ?
C20 N4 C17 O8 -117.6(6) . . . . ?
C20 N4 C17 C16 122.7(6) . . . . ?
C20 N4 C18 N3 -0.1(7) . . . . ?
C20 N5 C21 N6 178.7(6) . . . . ?
C20 N5 C21 N7 -1.3(9) . . . . ?
C20 C19 C22 N7 -1.3(9) . . . . ?
C20 C19 C22 O11 -177.9(7) . . . . ?
C21 N5 C20 N4 -178.9(5) . . . . ?
C21 N5 C20 C19 2.8(9) . . . . ?
C21 N7 C22 O11 179.6(7) . . . . ?
C21 N7 C22 C19 2.7(10) . . . . ?
C22 N7 C21 N5 -1.5(11) . . . . ?
C22 N7 C21 N6 178.5(7) . . . . ?
C22 C19 C20 N4 179.9(6) . . . . ?
C22 C19 C20 N5 -1.5(10) . . . . ?

loop_
_twin_individual_id
_twin_individual_mass_fraction_refined
1 0.972(18)
2 0.028(18)

loop_
_smtbx_masks_void_nr
_smtbx_masks_void_average_x
_smtbx_masks_void_average_y
_smtbx_masks_void_average_z
_smtbx_masks_void_volume
_smtbx_masks_void_count_electrons
_smtbx_masks_void_content
1 -0.278 0.247 0.143 56.7 21.0 '2.1 water'
